data_7217803
loop_
_publ_author_name
'Xue, Chen'
'Xu, Heng'
'Huang, Rong-Yi'
'Ren, Xiao-Ming'

_publ_section_title
;
 Mutual transformation between crystalline phases and dielectric
 properties of coordination polymers with the formula
 [Cd(N-methylimidazole)2(H2O)x(glutarate)]&#x00B7;nH2O (x = 0 or 1; n = or
 4)
;
_journal_issue 42
_journal_name_full CrystEngComm
_journal_page_first 9857
_journal_paper_doi 10.1039/C4CE00997E
_journal_volume 16
_journal_year 2014
_chemical_formula_sum 'C13 H18 Cd N4 O4'
_chemical_formula_weight 406.71
_chemical_name_systematic
; 
 ? 
;
_space_group_IT_number 14
_symmetry_cell_setting monoclinic
_symmetry_space_group_name_Hall '-P 2ybc'
_symmetry_space_group_name_H-M 'P 1 21/c 1'
_atom_sites_solution_hydrogens geom
_atom_sites_solution_primary direct
_atom_sites_solution_secondary difmap
_audit_creation_method SHELXL-97
_cell_angle_alpha 90.00
_cell_angle_beta 113.863(6)
_cell_angle_gamma 90.00
_cell_formula_units_Z 4
_cell_length_a 8.9979(9)
_cell_length_b 14.5904(14)
_cell_length_c 13.4092(13)
_cell_measurement_reflns_used 6100
_cell_measurement_temperature 296(2)
_cell_measurement_theta_max 27.4544
_cell_measurement_theta_min 2.7386
_cell_volume 1609.9(3)
_computing_cell_refinement 'Bruker FRAMBO'
_computing_data_collection 'Bruker FRAMBO'
_computing_data_reduction 'Bruker SAINT'
_computing_molecular_graphics 'Bruker SHELXTL'
_computing_publication_material 'Bruker SHELXTL'
_computing_structure_refinement 'SHELXL-97 (Sheldrick, 1997)'
_computing_structure_solution 'SHELXS-97 (Sheldrick, 1990)'
_diffrn_ambient_temperature 296(2)
_diffrn_measured_fraction_theta_full 0.999
_diffrn_measured_fraction_theta_max 0.999
_diffrn_measurement_device_type 'Smart CCD area detector'
_diffrn_measurement_method 'phi and omega scans'
_diffrn_radiation_monochromator graphite
_diffrn_radiation_source 'fine-focus sealed tube'
_diffrn_radiation_type MoK\a
_diffrn_radiation_wavelength 0.71073
_diffrn_reflns_av_R_equivalents 0.1124
_diffrn_reflns_av_sigmaI/netI 0.0615
_diffrn_reflns_limit_h_max 10
_diffrn_reflns_limit_h_min -10
_diffrn_reflns_limit_k_max 17
_diffrn_reflns_limit_k_min -17
_diffrn_reflns_limit_l_max 16
_diffrn_reflns_limit_l_min -16
_diffrn_reflns_number 11418
_diffrn_reflns_theta_full 25.50
_diffrn_reflns_theta_max 25.50
_diffrn_reflns_theta_min 2.17
_exptl_absorpt_coefficient_mu 1.379
_exptl_absorpt_correction_T_max 0.902
_exptl_absorpt_correction_T_min 0.668
_exptl_absorpt_correction_type multi-scan
_exptl_absorpt_process_details 'SADABS; Bruker, 2000'
_exptl_crystal_colour colorless
_exptl_crystal_density_diffrn 1.678
_exptl_crystal_density_method 'not measured'
_exptl_crystal_description neddle
_exptl_crystal_F_000 816
_exptl_crystal_size_max 0.3
_exptl_crystal_size_mid 0.1
_exptl_crystal_size_min 0.1
_refine_diff_density_max 1.457
_refine_diff_density_min -0.990
_refine_diff_density_rms 0.126
_refine_ls_extinction_method none
_refine_ls_goodness_of_fit_ref 1.049
_refine_ls_hydrogen_treatment mixed
_refine_ls_matrix_type full
_refine_ls_number_parameters 200
_refine_ls_number_reflns 2984
_refine_ls_number_restraints 0
_refine_ls_restrained_S_all 1.049
_refine_ls_R_factor_all 0.0539
_refine_ls_R_factor_gt 0.0466
_refine_ls_shift/su_max 0.000
_refine_ls_shift/su_mean 0.000
_refine_ls_structure_factor_coef Fsqd
_refine_ls_weighting_details 'calc w=1/[\s^2^(Fo^2^)+(0.0896P)^2^+0.0000P] where P=(Fo^2^+2Fc^2^)/3'
_refine_ls_weighting_scheme calc
_refine_ls_wR_factor_gt 0.1319
_refine_ls_wR_factor_ref 0.1379
_reflns_number_gt 2378
_reflns_number_total 2984
_reflns_threshold_expression >2sigma(I)
_cod_data_source_file c4ce00997e2.cif
_cod_data_source_block 1
_cod_depositor_comments
;
The following automatic conversions were performed:

'_symmetry_cell_setting' value 'Monoclinic' changed to 'monoclinic'
according to
/usr/data/users/saulius/crontab/automatic-downloads/rss-feeds/RSC/lib/dictionaries/cif_core.dic
dictionary named 'cif_core.dic' version 2.4.2 from 2011-04-26.

Automatic conversion script
Id: cif_fix_values 2281 2013-09-26 08:29:07Z andrius 

 Adding full bibliography for 7217803--7217804.cif.
;
_cod_original_sg_symbol_H-M P2(1)/c
_cod_database_code 7217803

loop_
_symmetry_equiv_pos_as_xyz
'x, y, z'
'-x, y+1/2, -z+1/2'
'-x, -y, -z'
'x, -y-1/2, z-1/2'

loop_
_atom_site_label
_atom_site_type_symbol
_atom_site_fract_x
_atom_site_fract_y
_atom_site_fract_z
_atom_site_U_iso_or_equiv
_atom_site_adp_type
_atom_site_occupancy
_atom_site_symmetry_multiplicity
_atom_site_calc_flag
_atom_site_refinement_flags
Cd1 Cd 0.80416(3) 0.748034(12) 0.39170(2) 0.03964(18) Uani 1 1 d .
N1 N 0.8122(4) 0.6295(2) 0.2847(3) 0.0484(8) Uani 1 1 d .
N2 N 0.8486(5) 0.5463(2) 0.1610(3) 0.0570(8) Uani 1 1 d .
N3 N 0.7498(4) 0.8652(2) 0.2722(3) 0.0481(8) Uani 1 1 d .
N4 N 0.7660(4) 0.9598(2) 0.1496(3) 0.0512(8) Uani 1 1 d .
O1 O 1.0124(5) 0.7216(3) 0.5695(3) 0.0839(10) Uani 1 1 d .
O2 O 1.0778(3) 0.7896(2) 0.4490(3) 0.0826(9) Uani 1 1 d .
O3 O 1.6226(4) 0.8149(2) 0.4653(3) 0.0735(10) Uani 1 1 d .
O4 O 1.5996(4) 0.67082(18) 0.4183(2) 0.0607(8) Uani 1 1 d .
C1 C 1.1157(7) 0.7578(2) 0.5423(5) 0.0523(12) Uani 1 1 d .
C2 C 1.2892(7) 0.7648(3) 0.6246(5) 0.0653(13) Uani 1 1 d .
H2A H 1.3216 0.7060 0.6605 0.078 Uiso 1 1 calc R
H2B H 1.2941 0.8093 0.6797 0.078 Uiso 1 1 calc R
C3 C 1.4123(4) 0.7928(3) 0.5775(3) 0.0599(10) Uani 1 1 d .
H3A H 1.3777 0.8501 0.5383 0.072 Uiso 1 1 calc R
H3B H 1.5171 0.8031 0.6371 0.072 Uiso 1 1 calc R
C4 C 1.4309(5) 0.7226(3) 0.5025(4) 0.0559(10) Uani 1 1 d .
H4A H 1.3273 0.7168 0.4404 0.067 Uiso 1 1 calc R
H4B H 1.4532 0.6641 0.5402 0.067 Uiso 1 1 calc R
C5 C 1.5594(6) 0.7387(2) 0.4599(4) 0.0464(10) Uani 1 1 d .
C6 C 0.7537(7) 0.4965(3) 0.1975(4) 0.0755(14) Uani 1 1 d .
H6A H 0.7116 0.4383 0.1745 0.091 Uiso 1 1 calc R
C7 C 0.7329(6) 0.5478(2) 0.2732(3) 0.0645(11) Uani 1 1 d .
H7A H 0.6729 0.5305 0.3125 0.077 Uiso 1 1 calc R
C8 C 0.8787(5) 0.6255(2) 0.2144(3) 0.0521(9) Uani 1 1 d .
H8A H 0.9398 0.6726 0.2031 0.063 Uiso 1 1 calc R
C9 C 0.8951(7) 0.5206(3) 0.0718(4) 0.0831(16) Uani 1 1 d .
H9A H 0.9919 0.5531 0.0794 0.125 Uiso 1 1 calc R
H9B H 0.8087 0.5361 0.0033 0.125 Uiso 1 1 calc R
H9C H 0.9151 0.4559 0.0744 0.125 Uiso 1 1 calc R
C10 C 0.6474(5) 0.9387(2) 0.2599(3) 0.0561(10) Uani 1 1 d .
H10A H 0.5820 0.9471 0.2979 0.067 Uiso 1 1 calc R
C11 C 0.6569(5) 0.9960(2) 0.1844(3) 0.0558(10) Uani 1 1 d .
H11A H 0.5994 1.0504 0.1606 0.067 Uiso 1 1 calc R
C12 C 0.8174(6) 0.9975(3) 0.0676(4) 0.0660(12) Uani 1 1 d .
H12A H 0.7342 0.9999 0.0116 0.099 Uiso 1 1 d R
H12B H 0.8533 1.0568 0.0863 0.099 Uiso 1 1 d R
H12C H 0.8631 0.9598 0.0523 0.099 Uiso 1 1 d R
C13 C 0.8198(5) 0.8811(2) 0.2043(3) 0.0494(9) Uani 1 1 d .
H13A H 0.8963 0.8429 0.1954 0.059 Uiso 1 1 calc R

loop_
_atom_site_aniso_label
_atom_site_aniso_U_11
_atom_site_aniso_U_22
_atom_site_aniso_U_33
_atom_site_aniso_U_23
_atom_site_aniso_U_13
_atom_site_aniso_U_12
Cd1 0.0346(3) 0.0366(2) 0.0498(3) -0.00223(8) 0.01923(19) 0.00103(7)
N1 0.0514(19) 0.0456(16) 0.0529(17) -0.0023(13) 0.0259(15) 0.0053(14)
N2 0.081(2) 0.0391(16) 0.0593(18) -0.0004(14) 0.0378(17) 0.0136(18)
N3 0.0404(17) 0.0401(15) 0.0603(18) 0.0042(13) 0.0166(15) 0.0072(13)
N4 0.0524(18) 0.0390(16) 0.0592(19) 0.0015(13) 0.0194(16) -0.0004(15)
O1 0.052(2) 0.129(2) 0.073(2) -0.001(2) 0.0279(17) -0.022(2)
O2 0.0412(16) 0.084(2) 0.106(3) 0.036(2) 0.0126(16) -0.0017(16)
O3 0.078(2) 0.0519(17) 0.114(3) -0.0234(17) 0.063(2) -0.0187(15)
O4 0.0589(17) 0.0469(14) 0.089(2) -0.0106(13) 0.0431(16) -0.0042(12)
C1 0.041(3) 0.050(2) 0.070(3) -0.0177(18) 0.027(2) -0.0029(15)
C2 0.042(3) 0.096(3) 0.056(3) -0.016(2) 0.018(2) -0.003(2)
C3 0.0304(19) 0.074(3) 0.070(3) -0.020(2) 0.0158(18) -0.0090(18)
C4 0.042(2) 0.0568(18) 0.071(3) -0.010(2) 0.024(2) -0.003(2)
C5 0.041(2) 0.047(2) 0.053(2) -0.0046(15) 0.020(2) -0.0017(15)
C6 0.111(4) 0.050(2) 0.083(3) -0.013(2) 0.058(3) -0.020(3)
C7 0.083(3) 0.051(2) 0.072(3) -0.0148(19) 0.044(2) -0.016(2)
C8 0.063(2) 0.0374(16) 0.065(2) 0.0060(16) 0.035(2) 0.0081(17)
C9 0.130(5) 0.059(2) 0.086(3) 0.003(2) 0.070(4) 0.026(3)
C10 0.047(2) 0.054(2) 0.067(2) 0.0025(18) 0.0232(19) 0.0127(17)
C11 0.052(2) 0.0395(18) 0.072(2) 0.0060(17) 0.022(2) 0.0131(16)
C12 0.079(3) 0.049(2) 0.070(3) 0.0074(19) 0.030(2) -0.002(2)
C13 0.048(2) 0.0386(17) 0.063(2) 0.0006(16) 0.0233(19) 0.0014(15)

loop_
_atom_type_symbol
_atom_type_description
_atom_type_scat_dispersion_real
_atom_type_scat_dispersion_imag
_atom_type_scat_source
C C 0.0033 0.0016 'International Tables Vol C Tables 4.2.6.8 and 6.1.1.4'
H H 0.0000 0.0000 'International Tables Vol C Tables 4.2.6.8 and 6.1.1.4'
N N 0.0061 0.0033 'International Tables Vol C Tables 4.2.6.8 and 6.1.1.4'
O O 0.0106 0.0060 'International Tables Vol C Tables 4.2.6.8 and 6.1.1.4'
Cd Cd -0.8075 1.2024 'International Tables Vol C Tables 4.2.6.8 and 6.1.1.4'

loop_
_geom_angle_atom_site_label_1
_geom_angle_atom_site_label_2
_geom_angle_atom_site_label_3
_geom_angle
_geom_angle_site_symmetry_1
_geom_angle_site_symmetry_3
N3 Cd1 N1 100.47(14) . .
N3 Cd1 O4 121.52(11) . 1_455
N1 Cd1 O4 87.54(10) . 1_455
N3 Cd1 O2 86.21(10) . .
N1 Cd1 O2 96.11(13) . .
O4 Cd1 O2 150.98(11) 1_455 .
N3 Cd1 O1 133.36(12) . .
N1 Cd1 O1 107.14(13) . .
O4 Cd1 O1 96.86(12) 1_455 .
O2 Cd1 O1 54.52(12) . .
N3 Cd1 O3 89.79(11) . 1_455
N1 Cd1 O3 139.69(11) . 1_455
O4 Cd1 O3 54.76(11) 1_455 1_455
O2 Cd1 O3 123.59(13) . 1_455
O1 Cd1 O3 92.54(13) . 1_455
N3 Cd1 C5 107.80(12) . 1_455
N1 Cd1 C5 114.45(11) . 1_455
O4 Cd1 C5 27.63(9) 1_455 1_455
O2 Cd1 C5 142.43(14) . 1_455
O1 Cd1 C5 94.10(14) . 1_455
O3 Cd1 C5 27.18(9) 1_455 1_455
C8 N1 C7 104.5(3) . .
C8 N1 Cd1 129.2(3) . .
C7 N1 Cd1 126.1(2) . .
C8 N2 C6 107.0(3) . .
C8 N2 C9 126.8(3) . .
C6 N2 C9 125.9(4) . .
C13 N3 C10 105.3(3) . .
C13 N3 Cd1 126.6(2) . .
C10 N3 Cd1 128.0(3) . .
C13 N4 C11 107.3(3) . .
C13 N4 C12 125.3(3) . .
C11 N4 C12 127.3(3) . .
C1 O1 Cd1 90.9(3) . .
C1 O2 Cd1 93.3(3) . .
C5 O3 Cd1 89.1(2) . 1_655
C5 O4 Cd1 94.3(2) . 1_655
O1 C1 O2 121.3(5) . .
O1 C1 C2 119.3(5) . .
O2 C1 C2 119.4(4) . .
C1 C2 C3 115.0(4) . .
C4 C3 C2 113.0(4) . .
C3 C4 C5 117.5(4) . .
O3 C5 O4 121.7(4) . .
O3 C5 C4 121.7(4) . .
O4 C5 C4 116.6(3) . .
O3 C5 Cd1 63.8(2) . 1_655
O4 C5 Cd1 58.1(2) . 1_655
C4 C5 Cd1 173.3(3) . 1_655
C7 C6 N2 106.0(4) . .
C6 C7 N1 110.4(4) . .
N1 C8 N2 112.0(3) . .
C11 C10 N3 109.4(3) . .
C10 C11 N4 107.0(3) . .
N3 C13 N4 111.0(3) . .

loop_
_geom_bond_atom_site_label_1
_geom_bond_atom_site_label_2
_geom_bond_distance
_geom_bond_site_symmetry_2
Cd1 N3 2.258(3) .
Cd1 N1 2.267(3) .
Cd1 O4 2.306(3) 1_455
Cd1 O2 2.343(3) .
Cd1 O1 2.394(4) .
Cd1 O3 2.429(3) 1_455
Cd1 C5 2.708(5) 1_455
N1 C8 1.306(5) .
N1 C7 1.365(5) .
N2 C8 1.328(5) .
N2 C6 1.355(5) .
N2 C9 1.466(5) .
N3 C13 1.320(5) .
N3 C10 1.379(5) .
N4 C13 1.343(5) .
N4 C11 1.354(5) .
N4 C12 1.462(5) .
O1 C1 1.244(6) .
O2 C1 1.246(6) .
O3 C5 1.237(4) .
O3 Cd1 2.429(3) 1_655
O4 C5 1.259(4) .
O4 Cd1 2.306(3) 1_655
C1 C2 1.507(9) .
C2 C3 1.535(6) .
C3 C4 1.492(5) .
C4 C5 1.502(6) .
C5 Cd1 2.708(5) 1_655
C6 C7 1.334(5) .
C10 C11 1.342(5) .

loop_
_geom_torsion_atom_site_label_1
_geom_torsion_atom_site_label_2
_geom_torsion_atom_site_label_3
_geom_torsion_atom_site_label_4
_geom_torsion
_geom_torsion_site_symmetry_1
_geom_torsion_site_symmetry_4
N3 Cd1 N1 C8 42.4(3) . .
O4 Cd1 N1 C8 164.0(3) 1_455 .
O2 Cd1 N1 C8 -44.9(3) . .
O1 Cd1 N1 C8 -99.6(3) . .
O3 Cd1 N1 C8 144.6(3) 1_455 .
C5 Cd1 N1 C8 157.6(3) 1_455 .
N3 Cd1 N1 C7 -130.9(3) . .
O4 Cd1 N1 C7 -9.3(3) 1_455 .
O2 Cd1 N1 C7 141.9(3) . .
O1 Cd1 N1 C7 87.2(3) . .
O3 Cd1 N1 C7 -28.6(4) 1_455 .
C5 Cd1 N1 C7 -15.7(4) 1_455 .
N1 Cd1 N3 C13 -45.1(3) . .
O4 Cd1 N3 C13 -138.7(3) 1_455 .
O2 Cd1 N3 C13 50.4(3) . .
O1 Cd1 N3 C13 80.8(3) . .
O3 Cd1 N3 C13 174.1(3) 1_455 .
C5 Cd1 N3 C13 -165.2(3) 1_455 .
N1 Cd1 N3 C10 140.3(3) . .
O4 Cd1 N3 C10 46.7(3) 1_455 .
O2 Cd1 N3 C10 -124.2(3) . .
O1 Cd1 N3 C10 -93.8(3) . .
O3 Cd1 N3 C10 -0.5(3) 1_455 .
C5 Cd1 N3 C10 20.2(3) 1_455 .
N3 Cd1 O1 C1 -38.7(3) . .
N1 Cd1 O1 C1 84.9(3) . .
O4 Cd1 O1 C1 174.4(3) 1_455 .
O2 Cd1 O1 C1 -0.3(2) . .
O3 Cd1 O1 C1 -130.8(3) 1_455 .
C5 Cd1 O1 C1 -158.0(3) 1_455 .
N3 Cd1 O2 C1 153.5(3) . .
N1 Cd1 O2 C1 -106.4(3) . .
O4 Cd1 O2 C1 -10.4(4) 1_455 .
O1 Cd1 O2 C1 0.3(2) . .
O3 Cd1 O2 C1 66.2(3) 1_455 .
C5 Cd1 O2 C1 38.9(4) 1_455 .
Cd1 O1 C1 O2 0.6(4) . .
Cd1 O1 C1 C2 179.5(3) . .
Cd1 O2 C1 O1 -0.6(5) . .
Cd1 O2 C1 C2 -179.5(3) . .
O1 C1 C2 C3 168.5(4) . .
O2 C1 C2 C3 -12.6(6) . .
C1 C2 C3 C4 -65.9(5) . .
C2 C3 C4 C5 -174.4(4) . .
Cd1 O3 C5 O4 -4.5(5) 1_655 .
Cd1 O3 C5 C4 175.5(4) 1_655 .
Cd1 O4 C5 O3 4.8(5) 1_655 .
Cd1 O4 C5 C4 -175.3(4) 1_655 .
C3 C4 C5 O3 -16.0(7) . .
C3 C4 C5 O4 164.0(4) . .
C3 C4 C5 Cd1 127(3) . 1_655
C8 N2 C6 C7 -1.0(5) . .
C9 N2 C6 C7 -175.5(4) . .
N2 C6 C7 N1 0.3(6) . .
C8 N1 C7 C6 0.4(5) . .
Cd1 N1 C7 C6 175.0(3) . .
C7 N1 C8 N2 -1.1(4) . .
Cd1 N1 C8 N2 -175.5(3) . .
C6 N2 C8 N1 1.3(5) . .
C9 N2 C8 N1 175.8(4) . .
C13 N3 C10 C11 0.7(4) . .
Cd1 N3 C10 C11 176.2(3) . .
N3 C10 C11 N4 -0.6(4) . .
C13 N4 C11 C10 0.3(4) . .
C12 N4 C11 C10 179.9(4) . .
C10 N3 C13 N4 -0.5(4) . .
Cd1 N3 C13 N4 -176.1(2) . .
C11 N4 C13 N3 0.2(4) . .
C12 N4 C13 N3 -179.5(3) . .
